data_4321403
loop_
_publ_author_name
'Berthold Nock'
'Theodosia Maina'
'Achilleas Tsortos'
'Maria Pelecanou'
'Catherine P. Raptopoulou'
'Minas Papadopoulos'
'Hans-J\"urgen Pietzsch'
'Chariklia I. Stassinopoulou'
'Aris Terzis'
'Hartmut Spies'
'Georgios Nounesis'
'Efstratios Chiotellis'

_publ_section_title
;
 Glutathione Interaction with SNS/S Mixed-Ligand Complexes of
 Oxorhenium(V): Kinetic Aspects and Characterization of the Products
;
_journal_name_full 'Inorganic Chemistry'
_journal_page_first 4433
_journal_page_last 4441
_journal_paper_doi 10.1021/ic000350m
_journal_volume 39
_journal_year 2000
_chemical_formula_analytical ReO{[C2H5SCH2CH2N(CH2CH2S)2][SC6H5]}
_chemical_formula_sum 'C14 H22 N O Re S4'
_chemical_formula_weight 534.77
_chemical_name_systematic
; 
 ? 
;
_space_group_IT_number 2
_symmetry_cell_setting triclinic
_symmetry_space_group_name_Hall '-P 1'
_symmetry_space_group_name_H-M 'P -1'
_atom_sites_solution_hydrogens geom
_atom_sites_solution_primary direct
_atom_sites_solution_secondary difmap
_audit_creation_method SHELXL
_cell_angle_alpha 93.06(2)
_cell_angle_beta 110.53(2)
_cell_angle_gamma 75.06(2)
_cell_formula_units_Z 2
_cell_length_a 11.086(8)
_cell_length_b 8.624(6)
_cell_length_c 10.906(7)
_cell_measurement_reflns_used 25
_cell_measurement_temperature 298
_cell_measurement_theta_max 11.6
_cell_measurement_theta_min 5.3
_cell_volume 942.7(11)
_computing_cell_refinement 'Program LEAST (UCLA Crystallographic package, C.E.Strouse, 1994)'
_computing_data_collection 'Program COLLECT (UCLA Crystallographic package, C.E.Strouse, 1994)'
_computing_data_reduction 'Program REDUCE (UCLA Crystallographic package, C.E.Strouse, 1994)'
_computing_molecular_graphics ORTEP
_computing_structure_refinement 'SHELXL-93 (Sheldrick, 1993)'
_computing_structure_solution 'SHELXS-86 (Sheldrick, 1990)'
_diffrn_ambient_temperature 298
_diffrn_measurement_device 'Crystal Logic Dual Goniometer diffractometer'
_diffrn_measurement_method 'theta-2theta scans'
_diffrn_radiation_monochromator graphite
_diffrn_radiation_source 'fine-focus sealed tube'
_diffrn_radiation_type MoK\a
_diffrn_radiation_wavelength 0.71073
_diffrn_reflns_av_R_equivalents 0.0067
_diffrn_reflns_av_sigmaI/netI 0.0411
_diffrn_reflns_limit_h_max 13
_diffrn_reflns_limit_h_min -12
_diffrn_reflns_limit_k_max 10
_diffrn_reflns_limit_k_min -10
_diffrn_reflns_limit_l_max 0
_diffrn_reflns_limit_l_min -12
_diffrn_reflns_number 3493
_diffrn_reflns_theta_max 25.00
_diffrn_reflns_theta_min 2.00
_diffrn_standards_decay_% 2.6
_diffrn_standards_interval_count 97
_diffrn_standards_number 3
_exptl_absorpt_coefficient_mu 6.886
_exptl_absorpt_correction_T_max 1.00
_exptl_absorpt_correction_T_min 0.63
_exptl_absorpt_correction_type 'psi-scan empirical'
_exptl_crystal_colour green
_exptl_crystal_density_diffrn 1.884
_exptl_crystal_density_meas 1.86
_exptl_crystal_density_method 'floating method'
_exptl_crystal_description parallelipiped
_exptl_crystal_F_000 520
_exptl_crystal_size_max 0.50
_exptl_crystal_size_mid 0.30
_exptl_crystal_size_min 0.15
_refine_diff_density_max 0.711
_refine_diff_density_min -0.984
_refine_diff_density_rms 0.102
_refine_ls_extinction_method none
_refine_ls_goodness_of_fit_all 1.135
_refine_ls_goodness_of_fit_obs 1.137
_refine_ls_matrix_type full
_refine_ls_number_parameters 268
_refine_ls_number_reflns 3306
_refine_ls_number_restraints 0
_refine_ls_restrained_S_all 1.135
_refine_ls_restrained_S_obs 1.137
_refine_ls_R_factor_all 0.0186
_refine_ls_R_factor_obs 0.0181
_refine_ls_shift/esd_max -0.139
_refine_ls_shift/esd_mean 0.007
_refine_ls_structure_factor_coef Fsqd
_refine_ls_weighting_details 'w=1/[\s^2^(Fo^2^)+(0.0000P)^2^+0.1516P] where P=(Fo^2^+2Fc^2^)/3'
_refine_ls_weighting_scheme calc
_refine_ls_wR_factor_all 0.0522
_refine_ls_wR_factor_obs 0.0517
_reflns_number_observed 3241
_reflns_number_total 3306
_reflns_observed_criterion >2sigma(I)
_cod_data_source_file ic000350m_1.cif
_cod_data_source_block shel93
_cod_depositor_comments
;
The following automatic conversions were performed:

'_refine_ls_weighting_scheme' value 'calc
w=1/[\s^2^(Fo^2^)+(0.0000P)^2^+0.1516P] where P=(Fo^2^+2Fc^2^)/3' was
changed to 'calc'. New tag '_refine_ls_weighting_details' was
created. The value of the new tag was set to
'w=1/[\s^2^(Fo^2^)+(0.0000P)^2^+0.1516P] where P=(Fo^2^+2Fc^2^)/3'.

Automatic conversion script
Id: cif_fix_values 3143 2015-03-26 13:38:13Z robertas 
;
_cod_original_cell_volume 943(1)
_cod_database_code 4321403

loop_
_symmetry_equiv_pos_as_xyz
'x, y, z'
'-x, -y, -z'

loop_
_atom_site_aniso_label
_atom_site_aniso_U_11
_atom_site_aniso_U_22
_atom_site_aniso_U_33
_atom_site_aniso_U_23
_atom_site_aniso_U_13
_atom_site_aniso_U_12
Re 0.03846(9) 0.02877(9) 0.02863(9) -0.00109(5) 0.01020(6) -0.00831(6)
O 0.061(2) 0.0511(14) 0.0408(13) -0.0068(11) 0.0240(12) -0.0240(12)
S1 0.0450(5) 0.0429(5) 0.0509(5) -0.0028(4) 0.0046(4) 0.0010(4)
S2 0.0533(5) 0.0358(4) 0.0303(4) -0.0007(3) 0.0086(4) -0.0096(3)
N1 0.0399(14) 0.0357(14) 0.0364(15) -0.0064(12) 0.0157(12) -0.0128(11)
S4 0.0506(5) 0.0280(4) 0.0479(5) -0.0052(3) 0.0123(4) -0.0077(3)
C1 0.040(2) 0.064(3) 0.062(3) -0.009(2) 0.002(2) -0.012(2)
C2 0.041(2) 0.051(2) 0.048(2) -0.013(2) 0.004(2) -0.014(2)
C3 0.059(2) 0.036(2) 0.046(2) -0.0074(15) 0.029(2) -0.018(2)
C4 0.067(2) 0.035(2) 0.039(2) 0.0011(14) 0.024(2) -0.010(2)
C5 0.045(2) 0.039(2) 0.039(2) -0.0107(15) 0.018(2) -0.0142(15)
C6 0.056(2) 0.049(2) 0.069(3) -0.029(2) 0.028(2) -0.022(2)
S3 0.0597(6) 0.0495(5) 0.0512(5) -0.0162(4) 0.0258(5) -0.0104(4)
C7 0.077(3) 0.071(3) 0.074(3) 0.014(3) 0.021(3) -0.010(3)
C8 0.084(4) 0.097(5) 0.146(7) 0.005(5) 0.028(5) 0.028(4)
C9 0.045(2) 0.033(2) 0.048(2) -0.0086(14) 0.018(2) -0.0150(14)
C10 0.050(2) 0.045(2) 0.056(2) -0.015(2) 0.026(2) -0.018(2)
C11 0.067(3) 0.078(3) 0.049(2) -0.023(2) 0.023(2) -0.030(2)
C12 0.054(3) 0.092(4) 0.070(3) -0.016(3) 0.005(2) -0.028(2)
C13 0.042(2) 0.076(3) 0.092(4) -0.027(3) 0.022(2) -0.013(2)
C14 0.048(2) 0.051(2) 0.064(3) -0.023(2) 0.023(2) -0.015(2)

loop_
_atom_site_label
_atom_site_type_symbol
_atom_site_fract_x
_atom_site_fract_y
_atom_site_fract_z
_atom_site_U_iso_or_equiv
_atom_site_thermal_displace_type
_atom_site_occupancy
_atom_site_calc_flag
_atom_site_refinement_flags
_atom_site_disorder_group
Re Re 0.602390(11) 0.076030(12) 0.795351(10) 0.03242(7) Uani 1 d . .
O O 0.6927(3) 0.0698(3) 0.6971(2) 0.0477(6) Uani 1 d . .
S1 S 0.37963(10) 0.19208(11) 0.71027(10) 0.0521(2) Uani 1 d . .
S2 S 0.70339(9) -0.06080(10) 0.99316(8) 0.0418(2) Uani 1 d . .
N1 N 0.5427(3) -0.1488(3) 0.7286(3) 0.0363(6) Uani 1 d . .
S4 S 0.61170(9) 0.31295(10) 0.90266(9) 0.0441(2) Uani 1 d . .
C1 C 0.3090(4) 0.0224(6) 0.6452(5) 0.0604(11) Uani 1 d . .
C2 C 0.4108(4) -0.1129(5) 0.6175(4) 0.0498(9) Uani 1 d . .
C3 C 0.5357(4) -0.2342(4) 0.8420(4) 0.0431(8) Uani 1 d . .
C4 C 0.6626(4) -0.2551(4) 0.9572(4) 0.0464(8) Uani 1 d . .
C5 C 0.6470(4) -0.2538(4) 0.6782(4) 0.0399(7) Uani 1 d . .
C6 C 0.6174(4) -0.4090(5) 0.6190(5) 0.0554(10) Uani 1 d . .
S3 S 0.74932(11) -0.52207(12) 0.56353(10) 0.0530(2) Uani 1 d . .
C7 C 0.8636(6) -0.6356(7) 0.7107(6) 0.0769(14) Uani 1 d . .
C8 C 0.9758(7) -0.7497(9) 0.6807(9) 0.122(3) Uani 1 d . .
H8A H 1.0484(24) -0.7876(56) 0.7609(10) 0.169(22) Uiso 1 calc R .
H8B H 1.0050(41) -0.6955(22) 0.6260(49) 0.169(22) Uiso 1 calc R .
H8C H 0.9459(18) -0.8391(37) 0.6359(53) 0.169(22) Uiso 1 calc R .
C9 C 0.7580(4) 0.2928(4) 1.0440(4) 0.0409(7) Uani 1 d . .
C10 C 0.7479(4) 0.3746(5) 1.1543(4) 0.0474(8) Uani 1 d . .
C11 C 0.8604(5) 0.3669(6) 1.2647(5) 0.0626(11) Uani 1 d . .
C12 C 0.9822(5) 0.2741(7) 1.2669(6) 0.0748(14) Uani 1 d . .
C13 C 0.9940(5) 0.1916(7) 1.1582(6) 0.0719(14) Uani 1 d . .
C14 C 0.8831(4) 0.2021(5) 1.0461(5) 0.0536(10) Uani 1 d . .
H1A H 0.2367(65) 0.0478(73) 0.5794(68) 0.092(20) Uiso 1 d . .
H1B H 0.2699(50) -0.0140(60) 0.7162(51) 0.065(14) Uiso 1 d . .
H2A H 0.3835(37) -0.1995(47) 0.6021(38) 0.037(9) Uiso 1 d . .
H2B H 0.4339(57) -0.0711(67) 0.5248(59) 0.087(17) Uiso 1 d . .
H3A H 0.5194(35) -0.3358(45) 0.8164(36) 0.034(9) Uiso 1 d . .
H3B H 0.4683(40) -0.1572(49) 0.8766(40) 0.044(10) Uiso 1 d . .
H4A H 0.7370(45) -0.3414(56) 0.9483(44) 0.060(12) Uiso 1 d . .
H4B H 0.6368(55) -0.2686(66) 1.0300(59) 0.087(17) Uiso 1 d . .
H5A H 0.7303(35) -0.2831(39) 0.7520(35) 0.030(8) Uiso 1 d . .
H5B H 0.6507(34) -0.1913(42) 0.6116(37) 0.033(9) Uiso 1 d . .
H6A H 0.5350(43) -0.3876(47) 0.5387(43) 0.047(11) Uiso 1 d . .
H6B H 0.5941(52) -0.4785(66) 0.6744(55) 0.078(15) Uiso 1 d . .
H7A H 0.8896(50) -0.5550(63) 0.7756(54) 0.071(15) Uiso 1 d . .
H7B H 0.8184(61) -0.6987(77) 0.7429(62) 0.093(19) Uiso 1 d . .
H10 H 0.6691(42) 0.4233(48) 1.1563(40) 0.045(10) Uiso 1 d . .
H11 H 0.8560(62) 0.4143(72) 1.3345(67) 0.096(19) Uiso 1 d . .
H12 H 1.0593(68) 0.2624(79) 1.3472(71) 0.111(21) Uiso 1 d . .
H13 H 1.0627(51) 0.1310(61) 1.1543(51) 0.068(15) Uiso 1 d . .
H14 H 0.8902(52) 0.1424(64) 0.9788(55) 0.068(15) Uiso 1 d . .

loop_
_atom_type_symbol
_atom_type_description
_atom_type_scat_dispersion_real
_atom_type_scat_dispersion_imag
_atom_type_scat_source
C C 0.0033 0.0016 'International Tables Vol C Tables 4.2.6.8 and 6.1.1.4'
H H 0.0000 0.0000 'International Tables Vol C Tables 4.2.6.8 and 6.1.1.4'
N N 0.0061 0.0033 'International Tables Vol C Tables 4.2.6.8 and 6.1.1.4'
O O 0.0106 0.0060 'International Tables Vol C Tables 4.2.6.8 and 6.1.1.4'
S S 0.1246 0.1234 'International Tables Vol C Tables 4.2.6.8 and 6.1.1.4'
Re Re -1.0185 7.2310 'International Tables Vol C Tables 4.2.6.8 and 6.1.1.4'

loop_
_geom_angle_atom_site_label_1
_geom_angle_atom_site_label_2
_geom_angle_atom_site_label_3
_geom_angle
_geom_angle_site_symmetry_1
_geom_angle_site_symmetry_3
_geom_angle_publ_flag
O Re N1 95.74(12) . . ?
O Re S1 117.61(11) . . ?
N1 Re S1 83.95(9) . . ?
O Re S2 118.53(10) . . ?
N1 Re S2 83.39(9) . . ?
S1 Re S2 123.31(4) . . ?
O Re S4 104.61(9) . . ?
N1 Re S4 159.49(9) . . ?
S1 Re S4 84.37(5) . . ?
S2 Re S4 89.03(6) . . ?
C1 S1 Re 103.2(2) . . ?
C4 S2 Re 103.03(13) . . ?
C2 N1 C3 110.9(3) . . ?
C2 N1 C5 108.1(3) . . ?
C3 N1 C5 109.9(3) . . ?
C2 N1 Re 110.4(2) . . ?
C3 N1 Re 109.4(2) . . ?
C5 N1 Re 108.0(2) . . ?
C9 S4 Re 112.75(12) . . ?
C2 C1 S1 110.9(3) . . ?
C1 C2 N1 112.4(3) . . ?
C4 C3 N1 110.7(3) . . ?
C3 C4 S2 109.4(3) . . ?
C6 C5 N1 115.5(3) . . ?
C5 C6 S3 110.9(3) . . ?
C7 S3 C6 101.5(3) . . ?
C8 C7 S3 109.3(5) . . ?
C10 C9 C14 119.0(4) . . ?
C10 C9 S4 118.6(3) . . ?
C14 C9 S4 122.4(3) . . ?
C9 C10 C11 120.4(4) . . ?
C12 C11 C10 120.1(4) . . ?
C11 C12 C13 120.2(5) . . ?
C12 C13 C14 120.1(4) . . ?
C13 C14 C9 120.1(4) . . ?

loop_
_geom_bond_atom_site_label_1
_geom_bond_atom_site_label_2
_geom_bond_distance
_geom_bond_site_symmetry_2
_geom_bond_publ_flag
Re O 1.695(3) . ?
Re N1 2.214(3) . ?
Re S1 2.276(2) . ?
Re S2 2.279(2) . ?
Re S4 2.307(2) . ?
S1 C1 1.830(5) . ?
S2 C4 1.833(4) . ?
N1 C2 1.505(5) . ?
N1 C3 1.507(5) . ?
N1 C5 1.521(4) . ?
S4 C9 1.779(4) . ?
C1 C2 1.499(6) . ?
C3 C4 1.498(6) . ?
C5 C6 1.517(5) . ?
C6 S3 1.811(4) . ?
S3 C7 1.800(6) . ?
C7 C8 1.497(9) . ?
C9 C10 1.385(5) . ?
C9 C14 1.398(5) . ?
C10 C11 1.386(6) . ?
C11 C12 1.374(7) . ?
C12 C13 1.378(8) . ?
C13 C14 1.384(7) . ?
